data_4034956
loop_
_publ_author_name
'Lyapunova, Anna G.'
'Danilkina, Natalia A.'
'Rumyantsev, Andrey M.'
'Khlebnikov, A. F.'
'Chislov, Mikhail V.'
'Starova, Galina L.'
'Sambuk, Elena V.'
'Govdi, Anastasia I.'
'Br\"ase, Stefan'
'Balova, Irina A.'

_publ_section_title
;
 Relative Reactivity of Benzothiophene-Fused Enediynes in the Bergman
 Cyclization.
;
_journal_issue 5
_journal_name_full 'The Journal of organic chemistry'
_journal_page_first 2788
_journal_page_last 2801
_journal_paper_doi 10.1021/acs.joc.7b03258
_journal_volume 83
_journal_year 2018
_chemical_formula_moiety 'C29 H18 Co2 O9 S'
_chemical_formula_sum 'C29 H18 Co2 O9 S'
_chemical_formula_weight 660.35
_space_group_crystal_system monoclinic
_space_group_IT_number 14
_space_group_name_Hall '-P 2yn'
_space_group_name_H-M_alt 'P 1 21/n 1'
_atom_sites_solution_hydrogens geom
_atom_sites_solution_primary iterative
_atom_sites_solution_secondary difmap
_audit_creation_date 2016-09-21
_audit_creation_method
;
  Olex2 1.2-ac2
  (compiled 2012.03.27 svn.r2268, GUI svn.r4156)
;
_cell_angle_alpha 90.00
_cell_angle_beta 90.3536(18)
_cell_angle_gamma 90.00
_cell_formula_units_Z 4
_cell_length_a 14.7863(3)
_cell_length_b 7.78776(18)
_cell_length_c 23.6336(4)
_cell_measurement_reflns_used 13863
_cell_measurement_temperature 100(2)
_cell_measurement_theta_max 75.1220
_cell_measurement_theta_min 3.4830
_cell_volume 2721.41(10)
_computing_cell_refinement
;
CrysAlisPro, Agilent Technologies,
Version 1.171.37.35 (release 13-08-2014 CrysAlis171 .NET)
(compiled Aug 13 2014,18:06:01)
;
_computing_data_collection
;
CrysAlisPro, Agilent Technologies,
Version 1.171.37.35 (release 13-08-2014 CrysAlis171 .NET)
(compiled Aug 13 2014,18:06:01)
;
_computing_data_reduction
;
CrysAlisPro, Agilent Technologies,
Version 1.171.37.35 (release 13-08-2014 CrysAlis171 .NET)
(compiled Aug 13 2014,18:06:01)
;
_computing_molecular_graphics
;
O. V. Dolomanov, L. J. Bourhis, R. J. Gildea, J. A. K. Howard and H. Puschmann,
OLEX2: a complete structure solution, refinement and analysis program.
J. Appl. Cryst. (2009). 42, 339-341.
;
_computing_publication_material
;
O. V. Dolomanov, L. J. Bourhis, R. J. Gildea, J. A. K. Howard and H. Puschmann,
OLEX2: a complete structure solution, refinement and analysis program.
J. Appl. Cryst. (2009). 42, 339-341.
;
_computing_structure_refinement
;
SHELXL, G.M. Sheldrick, Acta Cryst.
(2008). A64, 112-122
;
_computing_structure_solution 'J. Appl. Cryst. (2007) 40, 786-790'
_diffrn_ambient_environment N~2~
_diffrn_ambient_temperature 100(2)
_diffrn_detector 'CCD plate'
_diffrn_detector_area_resol_mean 10.3829
_diffrn_detector_type Atlas
_diffrn_measured_fraction_theta_full 0.9659
_diffrn_measured_fraction_theta_max 0.9659
_diffrn_measurement_details
;
#__ type_ start__ end____ width___ exp.time_
  1 omega  -96.00  -22.00   1.0000   20.0000
omega____ theta____ kappa____ phi______ frames
    -      -41.4354  -38.0000   60.0000 74

#__ type_ start__ end____ width___ exp.time_
  2 omega  -44.00   12.00   1.0000   20.0000
omega____ theta____ kappa____ phi______ frames
    -      -41.4354   38.0000 -150.0000 56

#__ type_ start__ end____ width___ exp.time_
  3 omega  104.00  130.00   1.0000   20.0000
omega____ theta____ kappa____ phi______ frames
    -       41.4354  178.0000  120.0000 26

#__ type_ start__ end____ width___ exp.time_
  4 omega   38.00   86.00   1.0000   60.0000
omega____ theta____ kappa____ phi______ frames
    -      112.0000  -95.0000    0.0000 48

#__ type_ start__ end____ width___ exp.time_
  5 omega   42.00  116.00   1.0000   60.0000
omega____ theta____ kappa____ phi______ frames
    -      112.0000 -125.0000  -60.0000 74

#__ type_ start__ end____ width___ exp.time_
  6 omega   85.00  175.00   1.0000   60.0000
omega____ theta____ kappa____ phi______ frames
    -      112.0000   30.0000   30.0000 90

#__ type_ start__ end____ width___ exp.time_
  7 omega   37.00   68.00   1.0000   60.0000
omega____ theta____ kappa____ phi______ frames
    -      112.0000  -30.0000  -90.0000 31

#__ type_ start__ end____ width___ exp.time_
  8 omega   82.00  109.00   1.0000   60.0000
omega____ theta____ kappa____ phi______ frames
    -      112.0000   77.0000  150.0000 27

#__ type_ start__ end____ width___ exp.time_
  9 omega   56.00   85.00   1.0000   60.0000
omega____ theta____ kappa____ phi______ frames
    -      112.0000  -30.0000 -150.0000 29

#__ type_ start__ end____ width___ exp.time_
 10 omega  -49.00  -13.00   1.0000   20.0000
omega____ theta____ kappa____ phi______ frames
    -      -41.4354  -57.0000    0.0000 36

#__ type_ start__ end____ width___ exp.time_
 11 omega  -70.00   32.00   1.0000   20.0000
omega____ theta____ kappa____ phi______ frames
    -      -41.4354   57.0000  -90.0000 102

#__ type_ start__ end____ width___ exp.time_
 12 omega -115.00  -13.00   1.0000   20.0000
omega____ theta____ kappa____ phi______ frames
    -      -41.4354  -57.0000  -90.0000 102

#__ type_ start__ end____ width___ exp.time_
 13 omega  -50.00   33.00   1.0000   20.0000
omega____ theta____ kappa____ phi______ frames
    -      -41.4354   38.0000   60.0000 83

#__ type_ start__ end____ width___ exp.time_
 14 omega  -92.00    0.00   1.0000   20.0000
omega____ theta____ kappa____ phi______ frames
    -      -41.4354  -19.0000   90.0000 92

#__ type_ start__ end____ width___ exp.time_
 15 omega   57.00  126.00   1.0000   20.0000
omega____ theta____ kappa____ phi______ frames
    -       41.4354  178.0000 -180.0000 69

#__ type_ start__ end____ width___ exp.time_
 16 omega   13.00   38.00   1.0000   20.0000
omega____ theta____ kappa____ phi______ frames
    -       46.0000   80.0000  117.0122 25

#__ type_ start__ end____ width___ exp.time_
 17 omega   17.00   42.00   1.0000   20.0000
omega____ theta____ kappa____ phi______ frames
    -       50.0000   79.0000  -84.1576 25

#__ type_ start__ end____ width___ exp.time_
 18 omega   16.00   41.00   1.0000   20.0000
omega____ theta____ kappa____ phi______ frames
    -       50.0000   82.0000  136.6843 25

#__ type_ start__ end____ width___ exp.time_
 19 omega   21.00   46.00   1.0000   20.0000
omega____ theta____ kappa____ phi______ frames
    -       54.0000   78.0000 -164.8109 25

#__ type_ start__ end____ width___ exp.time_
 20 omega   20.00   45.00   1.0000   20.0000
omega____ theta____ kappa____ phi______ frames
    -       54.0000   81.0000 -152.6816 25

#__ type_ start__ end____ width___ exp.time_
 21 omega   20.00   45.00   1.0000   20.0000
omega____ theta____ kappa____ phi______ frames
    -       54.0000   81.0000   92.5214 25

#__ type_ start__ end____ width___ exp.time_
 22 omega   20.00   45.00   1.0000   20.0000
omega____ theta____ kappa____ phi______ frames
    -       54.0000   81.0000  -46.2398 25

#__ type_ start__ end____ width___ exp.time_
 23 omega   20.00   45.00   1.0000   20.0000
omega____ theta____ kappa____ phi______ frames
    -       54.0000   81.0000   13.0357 25

#__ type_ start__ end____ width___ exp.time_
 24 omega   26.00   52.00   1.0000   20.0000
omega____ theta____ kappa____ phi______ frames
    -       58.0000   76.0000  -59.9782 26

#__ type_ start__ end____ width___ exp.time_
 25 omega  102.00  129.00   1.0000   20.0000
omega____ theta____ kappa____ phi______ frames
    -       58.0000   76.0000  -59.9782 27

#__ type_ start__ end____ width___ exp.time_
 26 omega   33.00   59.00   1.0000   20.0000
omega____ theta____ kappa____ phi______ frames
    -       66.0000   77.0000   26.8886 26

#__ type_ start__ end____ width___ exp.time_
 27 omega  116.00  141.00   1.0000   20.0000
omega____ theta____ kappa____ phi______ frames
    -       66.0000   74.0000  134.6427 25

#__ type_ start__ end____ width___ exp.time_
 28 omega   35.00   61.00   1.0000   20.0000
omega____ theta____ kappa____ phi______ frames
    -       66.0000   74.0000  134.6427 26

#__ type_ start__ end____ width___ exp.time_
 29 omega   34.00   60.00   1.0000   20.0000
omega____ theta____ kappa____ phi______ frames
    -       66.0000   77.0000  -31.8247 26

#__ type_ start__ end____ width___ exp.time_
 30 omega   40.00   82.00   1.0000   20.0000
omega____ theta____ kappa____ phi______ frames
    -       70.0000   65.0000  120.9366 42

#__ type_ start__ end____ width___ exp.time_
 31 omega   37.00   81.00   1.0000   20.0000
omega____ theta____ kappa____ phi______ frames
    -       70.0000   77.0000 -124.6666 44

#__ type_ start__ end____ width___ exp.time_
 32 omega   40.00   66.00   1.0000   20.0000
omega____ theta____ kappa____ phi______ frames
    -       70.0000   71.0000  175.1457 26

#__ type_ start__ end____ width___ exp.time_
 33 omega   90.00  117.00   1.0000   20.0000
omega____ theta____ kappa____ phi______ frames
    -       70.0000   77.0000 -124.6666 27

#__ type_ start__ end____ width___ exp.time_
 34 omega   37.00   64.00   1.0000   20.0000
omega____ theta____ kappa____ phi______ frames
    -       70.0000   77.0000 -148.6542 27

#__ type_ start__ end____ width___ exp.time_
 35 omega   45.00   71.00   1.0000   20.0000
omega____ theta____ kappa____ phi______ frames
    -       74.0000   62.0000   11.2765 26

#__ type_ start__ end____ width___ exp.time_
 36 omega   45.00   71.00   1.0000   20.0000
omega____ theta____ kappa____ phi______ frames
    -       74.0000   63.0000  -55.1519 26

#__ type_ start__ end____ width___ exp.time_
 37 omega   47.00   92.00   1.0000   60.0000
omega____ theta____ kappa____ phi______ frames
    -       78.0000   72.0000   37.8633 45

#__ type_ start__ end____ width___ exp.time_
 38 omega   50.00   76.00   1.0000   60.0000
omega____ theta____ kappa____ phi______ frames
    -       82.0000   73.0000   68.3959 26

#__ type_ start__ end____ width___ exp.time_
 39 omega   59.00  106.00   1.0000   60.0000
omega____ theta____ kappa____ phi______ frames
    -       82.0000   60.0000  -43.4328 47

#__ type_ start__ end____ width___ exp.time_
 40 omega   52.00   88.00   1.0000   60.0000
omega____ theta____ kappa____ phi______ frames
    -       82.0000   66.0000   25.0228 36

#__ type_ start__ end____ width___ exp.time_
 41 omega   60.00   93.00   1.0000   60.0000
omega____ theta____ kappa____ phi______ frames
    -       90.0000   68.0000   88.8732 33

#__ type_ start__ end____ width___ exp.time_
 42 omega   64.00   90.00   1.0000   60.0000
omega____ theta____ kappa____ phi______ frames
    -       94.0000   66.0000 -134.6356 26

#__ type_ start__ end____ width___ exp.time_
 43 omega   66.00   92.00   1.0000   60.0000
omega____ theta____ kappa____ phi______ frames
    -       98.0000   74.0000  -92.8750 26

#__ type_ start__ end____ width___ exp.time_
 44 omega   67.00   93.00   1.0000   60.0000
omega____ theta____ kappa____ phi______ frames
    -       98.0000   71.0000  173.0785 26

#__ type_ start__ end____ width___ exp.time_
 45 omega   67.00  112.00   1.0000   60.0000
omega____ theta____ kappa____ phi______ frames
    -       98.0000   75.0000  -77.3320 45

#__ type_ start__ end____ width___ exp.time_
 46 omega  124.00  150.00   1.0000   60.0000
omega____ theta____ kappa____ phi______ frames
    -      102.0000   76.0000  126.7836 26

#__ type_ start__ end____ width___ exp.time_
 47 omega   72.00   97.00   1.0000   60.0000
omega____ theta____ kappa____ phi______ frames
    -      102.0000   70.0000   67.7462 25
;
_diffrn_measurement_device 'four-circle diffractometer'
_diffrn_measurement_device_type 'SuperNova, Dual, Cu at zero, Atlas'
_diffrn_measurement_method '\w scans'
_diffrn_orient_matrix_UB_11 0.0930277000
_diffrn_orient_matrix_UB_12 0.0228188000
_diffrn_orient_matrix_UB_13 0.0287407000
_diffrn_orient_matrix_UB_21 -0.0459858000
_diffrn_orient_matrix_UB_22 0.0058043000
_diffrn_orient_matrix_UB_23 0.0582871000
_diffrn_orient_matrix_UB_31 0.0095057000
_diffrn_orient_matrix_UB_32 -0.1963751000
_diffrn_orient_matrix_UB_33 0.0050619000
_diffrn_radiation_monochromator mirror
_diffrn_radiation_probe x-ray
_diffrn_radiation_type 'Cu K\a'
_diffrn_radiation_wavelength 1.54184
_diffrn_reflns_av_R_equivalents 0.0591
_diffrn_reflns_av_unetI/netI 0.0460
_diffrn_reflns_limit_h_max 18
_diffrn_reflns_limit_h_min -18
_diffrn_reflns_limit_k_max 8
_diffrn_reflns_limit_k_min -9
_diffrn_reflns_limit_l_max 24
_diffrn_reflns_limit_l_min -28
_diffrn_reflns_number 27561
_diffrn_reflns_theta_full 69.99
_diffrn_reflns_theta_max 69.99
_diffrn_reflns_theta_min 3.52
_diffrn_source 'sealed X-ray tube'
_diffrn_source_type 'SuperNova (Cu) X-ray Source'
_exptl_absorpt_coefficient_mu 10.748
_exptl_absorpt_correction_T_max 1.00000
_exptl_absorpt_correction_T_min 0.31867
_exptl_absorpt_correction_type multi-scan
_exptl_absorpt_process_details
;
CrysAlisPro, Agilent Technologies,
Version 1.171.37.35 (release 13-08-2014 CrysAlis171 .NET)
(compiled Aug 13 2014,18:06:01)
Empirical absorption correction using spherical harmonics,
 implemented in SCALE3 ABSPACK scaling algorithm.
;
_exptl_crystal_colour red
_exptl_crystal_density_diffrn 1.612
_exptl_crystal_density_method 'not measured'
_exptl_crystal_description prizm
_exptl_crystal_F_000 1336
_exptl_crystal_size_max 0.26
_exptl_crystal_size_mid 0.14
_exptl_crystal_size_min 0.08
_refine_diff_density_max 0.534
_refine_diff_density_min -0.500
_refine_diff_density_rms 0.095
_refine_ls_extinction_method none
_refine_ls_goodness_of_fit_ref 1.108
_refine_ls_hydrogen_treatment mixed
_refine_ls_matrix_type full
_refine_ls_number_parameters 373
_refine_ls_number_reflns 4915
_refine_ls_number_restraints 0
_refine_ls_restrained_S_all 1.108
_refine_ls_R_factor_all 0.0734
_refine_ls_R_factor_gt 0.0544
_refine_ls_shift/su_max 0.001
_refine_ls_shift/su_mean 0.000
_refine_ls_structure_factor_coef Fsqd
_refine_ls_weighting_details 'calc w=1/[\s^2^(Fo^2^)+(0.0000P)^2^+12.1862P] where P=(Fo^2^+2Fc^2^)/3'
_refine_ls_weighting_scheme calc
_refine_ls_wR_factor_gt 0.0914
_refine_ls_wR_factor_ref 0.1014
_reflns_number_gt 4119
_reflns_number_total 4915
_reflns_threshold_expression >2sigma(I)
_cod_data_source_file jo7b03258_si_001.cif
_cod_data_source_block agl154
_cod_database_code 4034956
_chemical_oxdiff_formula 'C11 H10 N O'
_reflns_odcompleteness_completeness 96.59
_reflns_odcompleteness_iscentric 1
_reflns_odcompleteness_theta 66.97

loop_
_space_group_symop_id
_space_group_symop_operation_xyz
1 'x, y, z'
2 '-x+1/2, y+1/2, -z+1/2'
3 '-x, -y, -z'
4 'x-1/2, -y-1/2, z-1/2'

loop_
_atom_site_label
_atom_site_type_symbol
_atom_site_fract_x
_atom_site_fract_y
_atom_site_fract_z
_atom_site_U_iso_or_equiv
_atom_site_adp_type
_atom_site_occupancy
_atom_site_symmetry_multiplicity
_atom_site_calc_flag
_atom_site_refinement_flags
Co28 Co 0.42244(4) -0.08912(9) 0.80809(3) 0.01646(16) Uani 1 1 d .
Co29 Co 0.43304(4) 0.20121(9) 0.76762(3) 0.01552(16) Uani 1 1 d .
S6 S 0.52268(7) 0.19970(15) 0.92809(4) 0.0217(2) Uani 1 1 d .
O26 O 0.46693(17) 0.0280(4) 0.63317(11) 0.0182(6) Uani 1 1 d .
O24 O 0.5158(2) 0.2392(4) 0.54464(11) 0.0241(7) Uani 1 1 d .
O33 O 0.2672(2) -0.0092(4) 0.88167(13) 0.0316(8) Uani 1 1 d .
O41 O 0.29498(19) 0.1452(4) 0.67847(12) 0.0280(7) Uani 1 1 d .
O35 O 0.3462(2) -0.2880(4) 0.71246(13) 0.0312(8) Uani 1 1 d .
O22 O 0.6897(2) 0.3381(4) 0.53277(12) 0.0309(8) Uani 1 1 d .
O37 O 0.3391(2) 0.3978(5) 0.85690(13) 0.0373(9) Uani 1 1 d .
O39 O 0.5406(2) 0.4723(4) 0.71349(13) 0.0307(8) Uani 1 1 d .
O31 O 0.5196(2) -0.3535(4) 0.87222(14) 0.0358(8) Uani 1 1 d .
C32 C 0.3280(3) -0.0423(6) 0.85464(17) 0.0219(10) Uani 1 1 d .
C7 C 0.5731(3) 0.1411(5) 0.86439(16) 0.0167(9) Uani 1 1 d .
C30 C 0.4792(3) -0.2530(6) 0.84710(19) 0.0231(10) Uani 1 1 d .
C40 C 0.3497(3) 0.1675(6) 0.71152(18) 0.0207(9) Uani 1 1 d .
C11 C 0.6154(3) 0.0476(5) 0.67389(15) 0.0128(8) Uani 1 1 d .
C9 C 0.5227(2) 0.0130(5) 0.76455(16) 0.0135(8) Uani 1 1 d .
C16 C 0.6651(3) 0.1663(5) 0.86525(15) 0.0147(8) Uani 1 1 d .
C1 C 0.7857(3) 0.2797(5) 0.93406(16) 0.0187(9) Uani 1 1 d .
H1 H 0.8334 0.2618 0.9093 0.022 Uiso 1 1 calc R
C8 C 0.5195(2) 0.0823(5) 0.81689(16) 0.0141(8) Uani 1 1 d .
C12 C 0.7046(3) 0.1062(5) 0.66933(16) 0.0158(9) Uani 1 1 d .
C15 C 0.7179(2) 0.1308(5) 0.81644(16) 0.0135(8) Uani 1 1 d .
C5 C 0.6266(3) 0.2646(6) 0.95621(17) 0.0195(9) Uani 1 1 d .
C17 C 0.6974(3) 0.2386(6) 0.91779(16) 0.0174(9) Uani 1 1 d .
C14 C 0.7494(2) 0.1013(5) 0.77084(16) 0.0152(9) Uani 1 1 d .
C10 C 0.5823(2) -0.0697(5) 0.72089(16) 0.0152(9) Uani 1 1 d .
H10A H 0.5493 -0.1642 0.7038 0.018 Uiso 1 1 calc R
H10B H 0.6346 -0.1179 0.7401 0.018 Uiso 1 1 calc R
C36 C 0.3728(3) 0.3261(6) 0.82128(18) 0.0230(10) Uani 1 1 d .
C19 C 0.6688(3) 0.2462(5) 0.58001(16) 0.0193(9) Uani 1 1 d .
C34 C 0.3730(3) -0.2101(6) 0.74978(18) 0.0216(10) Uani 1 1 d .
C21 C 0.5549(3) 0.0895(6) 0.63027(16) 0.0171(9) Uani 1 1 d .
C13 C 0.7776(2) 0.0654(6) 0.71298(16) 0.0166(9) Uani 1 1 d .
H13A H 0.7938 -0.0549 0.7100 0.020 Uiso 1 1 calc R
H13B H 0.8311 0.1327 0.7046 0.020 Uiso 1 1 calc R
C27 C 0.4483(3) -0.1078(6) 0.59374(17) 0.0248(10) Uani 1 1 d .
H27A H 0.4633 -0.0706 0.5562 0.037 Uiso 1 1 calc R
H27B H 0.3853 -0.1370 0.5952 0.037 Uiso 1 1 calc R
H27C H 0.4840 -0.2067 0.6034 0.037 Uiso 1 1 calc R
C2 C 0.8016(3) 0.3467(6) 0.98692(17) 0.0237(10) Uani 1 1 d .
H2 H 0.8603 0.3749 0.9977 0.028 Uiso 1 1 calc R
C3 C 0.7305(3) 0.3730(6) 1.02481(17) 0.0248(10) Uani 1 1 d .
H3 H 0.7429 0.4182 1.0604 0.030 Uiso 1 1 calc R
C4 C 0.6423(3) 0.3329(6) 1.01017(17) 0.0243(10) Uani 1 1 d .
H4 H 0.5951 0.3508 1.0353 0.029 Uiso 1 1 calc R
C20 C 0.5792(3) 0.1926(6) 0.58497(16) 0.0190(9) Uani 1 1 d .
C25 C 0.4661(3) 0.3890(7) 0.5614(2) 0.0361(12) Uani 1 1 d .
H25A H 0.4257 0.4224 0.5314 0.054 Uiso 1 1 calc R
H25B H 0.5075 0.4811 0.5692 0.054 Uiso 1 1 calc R
H25C H 0.4319 0.3637 0.5948 0.054 Uiso 1 1 calc R
C18 C 0.7306(3) 0.2022(5) 0.62231(16) 0.0185(9) Uani 1 1 d .
H18 H 0.7904 0.2375 0.6191 0.022 Uiso 1 1 calc R
C23 C 0.7835(3) 0.3471(7) 0.51805(19) 0.0333(12) Uani 1 1 d .
H23A H 0.7898 0.4076 0.4829 0.050 Uiso 1 1 calc R
H23B H 0.8072 0.2330 0.5141 0.050 Uiso 1 1 calc R
H23C H 0.8162 0.4066 0.5473 0.050 Uiso 1 1 calc R
C38 C 0.4995(3) 0.3669(6) 0.73465(18) 0.0221(10) Uani 1 1 d .

loop_
_atom_site_aniso_label
_atom_site_aniso_U_11
_atom_site_aniso_U_22
_atom_site_aniso_U_33
_atom_site_aniso_U_23
_atom_site_aniso_U_13
_atom_site_aniso_U_12
Co28 0.0140(3) 0.0206(4) 0.0148(3) 0.0000(3) 0.0040(2) -0.0026(3)
Co29 0.0132(3) 0.0179(4) 0.0154(3) -0.0017(3) 0.0004(2) 0.0017(3)
S6 0.0180(5) 0.0326(7) 0.0146(5) -0.0033(4) 0.0036(4) 0.0011(5)
O26 0.0151(14) 0.0202(17) 0.0193(14) -0.0056(12) 0.0013(11) -0.0003(12)
O24 0.0322(17) 0.0235(18) 0.0167(15) -0.0002(13) -0.0034(12) 0.0078(14)
O33 0.0277(17) 0.041(2) 0.0257(17) -0.0049(15) 0.0115(14) 0.0005(15)
O41 0.0208(15) 0.038(2) 0.0254(16) -0.0065(14) -0.0046(13) 0.0030(14)
O35 0.0313(18) 0.033(2) 0.0289(17) -0.0087(16) 0.0008(14) -0.0056(15)
O22 0.0391(19) 0.033(2) 0.0202(16) 0.0103(14) 0.0022(13) -0.0082(15)
O37 0.0366(19) 0.045(2) 0.0304(18) -0.0143(17) 0.0023(15) 0.0186(17)
O39 0.0283(17) 0.025(2) 0.0384(19) 0.0047(16) 0.0015(14) -0.0046(15)
O31 0.0311(18) 0.032(2) 0.044(2) 0.0187(17) 0.0078(15) 0.0044(16)
C32 0.023(2) 0.025(3) 0.018(2) -0.0007(19) -0.0010(18) -0.0084(19)
C7 0.019(2) 0.016(2) 0.015(2) 0.0055(17) 0.0009(16) 0.0002(17)
C30 0.021(2) 0.020(3) 0.029(2) -0.001(2) 0.0093(18) -0.005(2)
C40 0.017(2) 0.022(3) 0.023(2) -0.0009(19) 0.0056(18) 0.0049(18)
C11 0.018(2) 0.007(2) 0.0134(19) -0.0024(16) 0.0036(15) 0.0026(16)
C9 0.0104(18) 0.013(2) 0.0170(19) 0.0043(16) -0.0002(15) -0.0025(16)
C16 0.0176(19) 0.015(2) 0.0112(19) 0.0047(16) 0.0011(15) -0.0017(17)
C1 0.021(2) 0.019(2) 0.016(2) 0.0026(18) 0.0004(16) -0.0018(18)
C8 0.0151(19) 0.010(2) 0.0174(19) 0.0049(16) 0.0032(15) -0.0012(16)
C12 0.0150(19) 0.019(2) 0.0135(19) -0.0046(17) 0.0033(15) 0.0028(17)
C15 0.0149(19) 0.010(2) 0.015(2) 0.0032(16) -0.0012(15) -0.0015(16)
C5 0.021(2) 0.021(3) 0.016(2) 0.0008(18) 0.0002(16) 0.0024(18)
C17 0.020(2) 0.019(2) 0.0136(19) 0.0028(17) 0.0026(15) -0.0003(18)
C14 0.0129(19) 0.016(2) 0.017(2) 0.0043(17) -0.0017(16) -0.0008(16)
C10 0.0120(19) 0.018(2) 0.0156(19) 0.0001(17) 0.0024(15) -0.0004(16)
C36 0.020(2) 0.022(3) 0.027(2) -0.001(2) -0.0023(18) 0.0028(19)
C19 0.032(2) 0.013(2) 0.0130(19) -0.0001(17) 0.0055(17) -0.0017(18)
C34 0.015(2) 0.025(3) 0.024(2) 0.001(2) 0.0050(17) -0.0031(19)
C21 0.017(2) 0.017(2) 0.017(2) -0.0055(17) 0.0035(15) 0.0036(17)
C13 0.0126(19) 0.021(2) 0.017(2) -0.0033(17) 0.0037(15) 0.0000(17)
C27 0.022(2) 0.030(3) 0.022(2) -0.006(2) -0.0015(17) -0.001(2)
C2 0.026(2) 0.025(3) 0.019(2) 0.0043(19) -0.0057(17) -0.005(2)
C3 0.037(3) 0.021(3) 0.016(2) -0.0042(18) -0.0044(18) -0.001(2)
C4 0.031(2) 0.025(3) 0.017(2) -0.0015(19) 0.0011(17) 0.002(2)
C20 0.027(2) 0.018(2) 0.012(2) -0.0033(17) -0.0009(16) 0.0046(19)
C25 0.042(3) 0.031(3) 0.035(3) -0.003(2) -0.011(2) 0.012(2)
C18 0.020(2) 0.016(2) 0.019(2) -0.0021(18) 0.0040(16) -0.0033(18)
C23 0.046(3) 0.034(3) 0.021(2) 0.001(2) 0.012(2) -0.011(2)
C38 0.019(2) 0.025(3) 0.023(2) -0.006(2) -0.0044(17) 0.007(2)

loop_
_atom_type_symbol
_atom_type_description
_atom_type_scat_dispersion_real
_atom_type_scat_dispersion_imag
_atom_type_scat_source
C C 0.0181 0.0091 'International Tables Vol C Tables 4.2.6.8 and 6.1.1.4'
H H 0.0000 0.0000 'International Tables Vol C Tables 4.2.6.8 and 6.1.1.4'
O O 0.0492 0.0322 'International Tables Vol C Tables 4.2.6.8 and 6.1.1.4'
S S 0.3331 0.5567 'International Tables Vol C Tables 4.2.6.8 and 6.1.1.4'
Co Co -2.3653 3.6143 'International Tables Vol C Tables 4.2.6.8 and 6.1.1.4'

loop_
_geom_angle_atom_site_label_1
_geom_angle_atom_site_label_2
_geom_angle_atom_site_label_3
_geom_angle
C32 Co28 Co29 95.84(15)
C32 Co28 C9 144.55(19)
C32 Co28 C8 111.18(18)
C30 Co28 Co29 145.97(14)
C30 Co28 C32 101.0(2)
C30 Co28 C9 101.86(18)
C30 Co28 C8 95.19(18)
C30 Co28 C34 101.9(2)
C9 Co28 Co29 51.55(12)
C8 Co28 Co29 50.97(11)
C8 Co28 C9 40.03(16)
C34 Co28 Co29 101.98(15)
C34 Co28 C32 104.83(18)
C34 Co28 C9 96.47(17)
C34 Co28 C8 136.04(17)
C40 Co29 Co28 96.09(15)
C40 Co29 C9 108.45(17)
C40 Co29 C8 143.20(19)
C40 Co29 C36 104.52(18)
C9 Co29 Co28 51.49(11)
C8 Co29 Co28 51.46(12)
C8 Co29 C9 40.15(16)
C36 Co29 Co28 100.74(15)
C36 Co29 C9 138.32(17)
C36 Co29 C8 99.07(17)
C38 Co29 Co28 149.59(14)
C38 Co29 C40 99.00(19)
C38 Co29 C9 98.51(17)
C38 Co29 C8 103.90(17)
C38 Co29 C36 100.8(2)
C5 S6 C7 91.39(19)
C21 O26 C27 113.5(3)
C20 O24 C25 111.7(3)
C19 O22 C23 116.7(3)
O33 C32 Co28 176.8(4)
C16 C7 S6 112.2(3)
C16 C7 C8 126.5(4)
C8 C7 S6 121.2(3)
O31 C30 Co28 176.5(4)
O41 C40 Co29 176.9(4)
C12 C11 C10 124.0(3)
C12 C11 C21 117.7(4)
C21 C11 C10 118.1(3)
Co28 C9 Co29 76.96(13)
C8 C9 Co28 69.8(2)
C8 C9 Co29 69.1(2)
C8 C9 C10 145.3(3)
C10 C9 Co28 129.0(3)
C10 C9 Co29 137.5(3)
C7 C16 C15 120.6(4)
C7 C16 C17 113.0(3)
C15 C16 C17 126.3(3)
C17 C1 H1 120.3
C2 C1 H1 120.3
C2 C1 C17 119.5(4)
Co29 C8 Co28 77.58(14)
C7 C8 Co28 133.8(3)
C7 C8 Co29 131.8(3)
C9 C8 Co28 70.2(2)
C9 C8 Co29 70.8(2)
C9 C8 C7 144.7(4)
C11 C12 C13 123.0(4)
C18 C12 C11 120.0(4)
C18 C12 C13 117.0(3)
C14 C15 C16 169.5(4)
C17 C5 S6 111.7(3)
C4 C5 S6 126.7(3)
C4 C5 C17 121.6(4)
C1 C17 C16 129.1(4)
C1 C17 C5 119.2(4)
C5 C17 C16 111.6(3)
C15 C14 C13 173.8(4)
C11 C10 H10A 108.3
C11 C10 H10B 108.3
C9 C10 C11 115.9(3)
C9 C10 H10A 108.3
C9 C10 H10B 108.3
H10A C10 H10B 107.4
O37 C36 Co29 175.5(4)
O22 C19 C20 116.5(4)
O22 C19 C18 124.4(4)
C18 C19 C20 119.0(4)
O35 C34 Co28 176.7(4)
O26 C21 C11 118.6(4)
C20 C21 O26 119.0(3)
C20 C21 C11 122.4(4)
C12 C13 H13A 109.0
C12 C13 H13B 109.0
C14 C13 C12 112.9(3)
C14 C13 H13A 109.0
C14 C13 H13B 109.0
H13A C13 H13B 107.8
O26 C27 H27A 109.5
O26 C27 H27B 109.5
O26 C27 H27C 109.5
H27A C27 H27B 109.5
H27A C27 H27C 109.5
H27B C27 H27C 109.5
C1 C2 H2 119.6
C1 C2 C3 120.8(4)
C3 C2 H2 119.6
C2 C3 H3 119.4
C4 C3 C2 121.2(4)
C4 C3 H3 119.4
C5 C4 H4 121.2
C3 C4 C5 117.7(4)
C3 C4 H4 121.2
O24 C20 C19 120.3(4)
O24 C20 C21 120.5(4)
C21 C20 C19 119.3(4)
O24 C25 H25A 109.5
O24 C25 H25B 109.5
O24 C25 H25C 109.5
H25A C25 H25B 109.5
H25A C25 H25C 109.5
H25B C25 H25C 109.5
C12 C18 H18 119.3
C19 C18 C12 121.4(4)
C19 C18 H18 119.3
O22 C23 H23A 109.5
O22 C23 H23B 109.5
O22 C23 H23C 109.5
H23A C23 H23B 109.5
H23A C23 H23C 109.5
H23B C23 H23C 109.5
O39 C38 Co29 179.2(4)

loop_
_geom_bond_atom_site_label_1
_geom_bond_atom_site_label_2
_geom_bond_distance
Co28 Co29 2.4604(10)
Co28 C32 1.820(4)
Co28 C30 1.781(5)
Co28 C9 1.976(4)
Co28 C8 1.970(4)
Co28 C34 1.819(4)
Co29 C40 1.823(4)
Co29 C9 1.978(4)
Co29 C8 1.957(4)
Co29 C36 1.833(5)
Co29 C38 1.802(5)
S6 C7 1.745(4)
S6 C5 1.745(4)
O26 C21 1.388(5)
O26 C27 1.435(5)
O24 C20 1.381(5)
O24 C25 1.436(5)
O33 C32 1.136(5)
O41 C40 1.135(5)
O35 C34 1.140(5)
O22 C19 1.363(5)
O22 C23 1.433(5)
O37 C36 1.129(5)
O39 C38 1.139(5)
O31 C30 1.148(5)
C7 C16 1.373(5)
C7 C8 1.445(5)
C11 C12 1.399(5)
C11 C10 1.522(5)
C11 C21 1.400(5)
C9 C8 1.351(5)
C9 C10 1.506(5)
C16 C15 1.425(5)
C16 C17 1.442(5)
C1 H1 0.9300
C1 C17 1.396(5)
C1 C2 1.373(6)
C12 C13 1.523(5)
C12 C18 1.395(6)
C15 C14 1.198(5)
C5 C17 1.404(5)
C5 C4 1.400(6)
C14 C13 1.459(5)
C10 H10A 0.9700
C10 H10B 0.9700
C19 C20 1.395(6)
C19 C18 1.393(6)
C21 C20 1.387(6)
C13 H13A 0.9700
C13 H13B 0.9700
C27 H27A 0.9600
C27 H27B 0.9600
C27 H27C 0.9600
C2 H2 0.9300
C2 C3 1.400(6)
C3 H3 0.9300
C3 C4 1.384(6)
C4 H4 0.9300
C25 H25A 0.9600
C25 H25B 0.9600
C25 H25C 0.9600
C18 H18 0.9300
C23 H23A 0.9600
C23 H23B 0.9600
C23 H23C 0.9600

loop_
_geom_torsion_atom_site_label_1
_geom_torsion_atom_site_label_2
_geom_torsion_atom_site_label_3
_geom_torsion_atom_site_label_4
_geom_torsion
Co28 Co29 C40 O41 61(7)
Co28 Co29 C9 C8 -73.0(2)
Co28 Co29 C9 C10 134.7(5)
Co28 Co29 C8 C7 -138.9(4)
Co28 Co29 C8 C9 73.1(2)
Co28 Co29 C36 O37 48(5)
Co28 Co29 C38 O39 149(100)
Co28 C9 C8 Co29 -83.31(11)
Co28 C9 C8 C7 140.0(7)
Co28 C9 C10 C11 148.0(3)
Co29 Co28 C32 O33 45(7)
Co29 Co28 C30 O31 -5(7)
Co29 Co28 C9 C8 72.2(2)
Co29 Co28 C9 C10 -141.8(4)
Co29 Co28 C8 C7 137.2(5)
Co29 Co28 C8 C9 -73.8(2)
Co29 Co28 C34 O35 94(7)
Co29 C9 C8 Co28 83.31(11)
Co29 C9 C8 C7 -136.7(7)
Co29 C9 C10 C11 31.0(6)
S6 C7 C16 C15 -178.1(3)
S6 C7 C16 C17 -1.4(5)
S6 C7 C8 Co28 -49.0(5)
S6 C7 C8 Co29 68.2(5)
S6 C7 C8 C9 -172.0(5)
S6 C5 C17 C16 0.4(5)
S6 C5 C17 C1 -178.4(3)
S6 C5 C4 C3 178.6(4)
O26 C21 C20 O24 2.7(6)
O26 C21 C20 C19 -176.1(4)
O22 C19 C20 O24 -2.9(6)
O22 C19 C20 C21 176.0(4)
O22 C19 C18 C12 -179.3(4)
C32 Co28 Co29 C40 -86.53(18)
C32 Co28 Co29 C9 164.69(19)
C32 Co28 Co29 C8 112.63(19)
C32 Co28 Co29 C36 19.54(18)
C32 Co28 Co29 C38 154.0(3)
C32 Co28 C30 O31 -123(7)
C32 Co28 C9 Co29 -26.9(3)
C32 Co28 C9 C8 45.3(4)
C32 Co28 C9 C10 -168.8(3)
C32 Co28 C8 Co29 -79.99(18)
C32 Co28 C8 C7 57.2(4)
C32 Co28 C8 C9 -153.8(2)
C32 Co28 C34 O35 -167(7)
C7 S6 C5 C17 -1.0(3)
C7 S6 C5 C4 179.8(4)
C7 C16 C15 C14 16(3)
C7 C16 C17 C1 179.3(4)
C7 C16 C17 C5 0.6(5)
C30 Co28 Co29 C40 153.8(3)
C30 Co28 Co29 C9 45.0(3)
C30 Co28 Co29 C8 -7.0(3)
C30 Co28 Co29 C36 -100.1(3)
C30 Co28 Co29 C38 34.3(4)
C30 Co28 C32 O33 -164(7)
C30 Co28 C9 Co29 -156.13(16)
C30 Co28 C9 C8 -83.9(3)
C30 Co28 C9 C10 62.0(4)
C30 Co28 C8 Co29 176.06(16)
C30 Co28 C8 C7 -46.7(4)
C30 Co28 C8 C9 102.3(3)
C30 Co28 C34 O35 -62(7)
C40 Co29 C9 Co28 -82.95(17)
C40 Co29 C9 C8 -156.0(2)
C40 Co29 C9 C10 51.7(4)
C40 Co29 C8 Co28 -33.0(3)
C40 Co29 C8 C7 -172.0(3)
C40 Co29 C8 C9 40.1(4)
C40 Co29 C36 O37 147(5)
C40 Co29 C38 O39 30(33)
C11 C12 C13 C14 -50.0(6)
C11 C12 C18 C19 2.0(6)
C11 C21 C20 O24 -176.1(4)
C11 C21 C20 C19 5.0(6)
C9 Co28 Co29 C40 108.78(19)
C9 Co28 Co29 C8 -52.1(2)
C9 Co28 Co29 C36 -145.15(19)
C9 Co28 Co29 C38 -10.7(3)
C9 Co28 C32 O33 66(8)
C9 Co28 C30 O31 30(7)
C9 Co28 C8 Co29 73.8(2)
C9 Co28 C8 C7 -149.0(5)
C9 Co28 C34 O35 42(7)
C9 Co29 C40 O41 113(7)
C9 Co29 C8 Co28 -73.1(2)
C9 Co29 C8 C7 147.9(5)
C9 Co29 C36 O37 6(6)
C9 Co29 C38 O39 141(33)
C16 C7 C8 Co28 134.5(4)
C16 C7 C8 Co29 -108.3(5)
C16 C7 C8 C9 11.6(9)
C16 C15 C14 C13 -2(6)
C1 C2 C3 C4 -0.2(7)
C8 Co28 Co29 C40 160.84(19)
C8 Co28 Co29 C9 52.1(2)
C8 Co28 Co29 C36 -93.1(2)
C8 Co28 Co29 C38 41.3(3)
C8 Co28 C32 O33 96(7)
C8 Co28 C30 O31 -10(7)
C8 Co28 C9 Co29 -72.2(2)
C8 Co28 C9 C10 145.9(5)
C8 Co28 C34 O35 49(7)
C8 Co29 C40 O41 87(7)
C8 Co29 C9 Co28 73.0(2)
C8 Co29 C9 C10 -152.3(5)
C8 Co29 C36 O37 -4(5)
C8 Co29 C38 O39 -179(100)
C8 C7 C16 C15 -1.3(7)
C8 C7 C16 C17 175.4(4)
C8 C9 C10 C11 -99.3(7)
C12 C11 C10 C9 107.6(4)
C12 C11 C21 O26 178.0(3)
C12 C11 C21 C20 -3.2(6)
C15 C16 C17 C1 -4.2(7)
C15 C16 C17 C5 177.1(4)
C15 C14 C13 C12 17(4)
C5 S6 C7 C16 1.4(3)
C5 S6 C7 C8 -175.6(4)
C17 C16 C15 C14 -160(2)
C17 C1 C2 C3 0.5(7)
C17 C5 C4 C3 -0.6(7)
C10 C11 C12 C13 -3.1(6)
C10 C11 C12 C18 174.9(4)
C10 C11 C21 O26 2.5(5)
C10 C11 C21 C20 -178.7(4)
C10 C9 C8 Co28 -130.2(6)
C10 C9 C8 Co29 146.5(6)
C10 C9 C8 C7 9.8(11)
C36 Co29 C40 O41 -41(7)
C36 Co29 C9 Co28 57.6(3)
C36 Co29 C9 C8 -15.4(4)
C36 Co29 C9 C10 -167.7(4)
C36 Co29 C8 Co28 96.56(17)
C36 Co29 C8 C7 -42.4(4)
C36 Co29 C8 C9 169.7(2)
C36 Co29 C38 O39 -76(33)
C34 Co28 Co29 C40 20.01(18)
C34 Co28 Co29 C9 -88.78(19)
C34 Co28 Co29 C8 -140.8(2)
C34 Co28 Co29 C36 126.08(18)
C34 Co28 Co29 C38 -99.5(3)
C34 Co28 C32 O33 -59(7)
C34 Co28 C30 O31 129(7)
C34 Co28 C9 Co29 100.18(17)
C34 Co28 C9 C8 172.4(3)
C34 Co28 C9 C10 -41.6(4)
C34 Co28 C8 Co29 62.9(3)
C34 Co28 C8 C7 -159.9(4)
C34 Co28 C8 C9 -10.9(4)
C21 C11 C12 C13 -178.3(4)
C21 C11 C12 C18 -0.4(6)
C21 C11 C10 C9 -77.2(4)
C13 C12 C18 C19 -180.0(4)
C27 O26 C21 C11 -106.9(4)
C27 O26 C21 C20 74.2(5)
C2 C1 C17 C16 -179.4(4)
C2 C1 C17 C5 -0.8(6)
C2 C3 C4 C5 0.2(7)
C4 C5 C17 C16 179.7(4)
C4 C5 C17 C1 0.9(7)
C20 C19 C18 C12 -0.1(6)
C25 O24 C20 C19 -95.9(5)
C25 O24 C20 C21 85.3(5)
C18 C12 C13 C14 132.0(4)
C18 C19 C20 O24 177.8(4)
C18 C19 C20 C21 -3.3(6)
C23 O22 C19 C20 -160.9(4)
C23 O22 C19 C18 18.4(6)
C38 Co29 C40 O41 -145(7)
C38 Co29 C9 Co28 174.54(15)
C38 Co29 C9 C8 101.5(3)
C38 Co29 C9 C10 -50.8(4)
C38 Co29 C8 Co28 -159.86(16)
C38 Co29 C8 C7 61.2(4)
C38 Co29 C8 C9 -86.7(3)
C38 Co29 C36 O37 -110(5)
